data_7715988
loop_
_publ_author_name
'Uttendorfer, Maria K.'
'Hierlmeier, Gabriele'
'Bal&#xe1;zs, G&#xe1;bor'
'Wolf, Robert'

_publ_section_title
;
 Access to 1,2,3-triphospholide ligands by reduction of
 di-<i>tert</i>-butyldiphosphatetrahedrane.
;
_journal_issue 24
_journal_name_full 'Dalton transactions (Cambridge, England : 2003)'
_journal_page_first 10113
_journal_page_last 10119
_journal_paper_doi 10.1039/d4dt01067a
_journal_volume 53
_journal_year 2024
_chemical_formula_moiety 'C22 H42 K O6 P3'
_chemical_formula_sum 'C22 H42 K O6 P3'
_chemical_formula_weight 534.56
_chemical_name_systematic '[K([18]crown-6)][1,2,3-P3C2tBu2]'
_space_group_crystal_system orthorhombic
_space_group_IT_number 19
_space_group_name_Hall 'P 2ac 2ab'
_space_group_name_H-M_alt 'P 21 21 21'
_atom_sites_solution_hydrogens geom
_atom_sites_solution_primary dual
_audit_creation_date 2024-04-04
_audit_creation_method
;
Olex2 1.5-alpha
(compiled 2024.02.16 svn.r378c4104 for OlexSys, GUI svn.r6928)
;
_audit_update_record
;
2024-04-05 deposited with the CCDC.	2024-05-08 downloaded from the CCDC.
;
_cell_angle_alpha 90
_cell_angle_beta 90
_cell_angle_gamma 90
_cell_formula_units_Z 4
_cell_length_a 9.58810(10)
_cell_length_b 17.15960(10)
_cell_length_c 17.26040(10)
_cell_measurement_reflns_used 42511
_cell_measurement_temperature 123.01(10)
_cell_measurement_theta_max 66.7810
_cell_measurement_theta_min 4.5500
_cell_volume 2839.82(4)
_computing_cell_refinement 'CrysAlisPro 1.171.41.91a (Rigaku OD, 2020)'
_computing_data_collection 'CrysAlisPro 1.171.41.91a (Rigaku OD, 2020)'
_computing_data_reduction 'CrysAlisPro 1.171.41.91a (Rigaku OD, 2020)'
_computing_molecular_graphics 'Olex2 1.5-alpha (Dolomanov et al., 2009)'
_computing_publication_material 'Olex2 1.5-alpha (Dolomanov et al., 2009)'
_computing_structure_refinement 'SHELXL 2016/6 (Sheldrick, 2015)'
_computing_structure_solution 'olex2.solve 1.3 (Bourhis et al., 2015)'
_diffrn_ambient_environment N~2~
_diffrn_ambient_temperature 123.01(10)
_diffrn_detector 'CCD plate'
_diffrn_detector_area_resol_mean 4.2047
_diffrn_detector_type TitanS2
_diffrn_measured_fraction_theta_full 0.999
_diffrn_measured_fraction_theta_max 0.999
_diffrn_measurement_details
;
List of Runs (angles in degrees, time in seconds):

  # Type    Start    End  Width  t~exp~   \w     \q     \k     \f   Frames
#--------------------------------------------------------------------------
  1  \w    -88.00 -63.00   1.00    2.00    --  -43.66 127.00   7.00   25
  2  \w    -96.00 -71.00   1.00    2.00    --  -43.66 143.00 176.00   25
  3  \w     48.00  75.00   1.00    2.00    --   43.66-143.00 121.00   27
  4  \w     28.00  55.00   1.00    2.00    --   43.66-127.00 -68.00   27
  5  \w     67.00  92.00   1.00    2.00    --   43.66 143.00 176.00   25
  6  \w     92.00 117.00   1.00    8.00    --   86.50 127.00   7.00   25
  7  \w     33.00  58.00   1.00    8.00    --   86.50-143.00 121.00   25
  8  \w     26.00  51.00   1.00    8.00    --   86.50-127.00 -68.00   25
  9  \w   -154.00-129.00   1.00    8.00    --  -90.00-127.00 -68.00   25
 10  \w   -149.00-124.00   1.00    8.00    --  -90.00-143.00 121.00   25
 11  \w   -105.00 -80.00   1.00    8.00    --  -90.00 143.00 176.00   25
 12  \w    -97.00 -71.00   1.00    8.00    --  -90.00 127.00   7.00   26
 13  \w    -77.00 -49.00   1.00    2.00    --  -43.66 125.00-180.00   28
 14  \w    -94.00 -43.00   1.00    2.00    --  -43.66 125.00-120.00   51
 15  \w     18.00 113.00   1.00    2.00    --   43.66  57.00  60.00   95
 16  \w     20.00 112.00   1.00    2.00    --   43.66  57.00-180.00   92
 17  \w     44.00 113.00   1.00    2.00    --   43.66  57.00 -60.00   69
 18  \w   -153.00-114.00   1.00    8.00    --  -90.00 -61.00-180.00   39
 19  \w    -59.00 -29.00   1.00    8.00    --  -90.00  77.00   0.00   30
 20  \w    -61.00 -36.00   1.00    8.00    --  -90.00 125.00 -30.00   25
 21  \w    -46.00 -19.00   1.00    8.00    --  -90.00 109.00-123.93   27
 22  \w    -69.00 -44.00   1.00    8.00    --  -90.00 125.00 120.00   25
 23  \w    -48.00 -21.00   1.00    8.00    --  -90.00  77.00  30.00   27
 24  \w   -153.00-107.00   1.00    8.00    --  -90.00 -77.00  60.00   46
 25  \w   -163.00-119.00   1.00    8.00    --  -90.00 -94.00  90.00   44
 26  \w    -75.00 -47.00   1.00    8.00    --  -90.00  97.00  92.22   28
 27  \w   -112.00 -70.00   1.00    8.00    --  -90.00 125.00 -30.00   42
 28  \w   -110.00 -72.00   1.00    8.00    --  -90.00 125.00 120.00   38
 29  \w   -158.00-131.00   1.00    8.00    --  -90.00-125.00 -60.00   27
 30  \w    -98.00 -67.00   1.00    8.00    --  -90.00 -51.00  -5.69   31
 31  \w   -167.00-117.00   1.00    8.00    --  -90.00 -15.00 -60.00   50
 32  \w   -108.00 -60.00   1.00    8.00    --  -90.00 109.00-123.93   48
 33  \w   -161.00-106.00   1.00    8.00    --  -90.00-125.00   0.00   55
 34  \w   -100.00 -73.00   1.00    8.00    --  -90.00  77.00  30.00   27
 35  \w   -106.00 -69.00   1.00    8.00    --  -90.00 125.00-120.00   37
 36  \w    -95.00 -16.00   1.00    8.00    --  -90.00  77.00-120.00   79
 37  \w    -96.00 -71.00   1.00    8.00    --  -90.00 125.00  30.00   25
 38  \w   -111.00 -56.00   1.00    8.00    --  -90.00 125.00  60.00   55
 39  \w   -161.00-117.00   1.00    8.00    --  -90.00 -15.00 150.00   44
 40  \w    -76.00 -51.00   1.00    8.00    --  -90.00 -15.00 150.00   25
 41  \w    -74.00 -21.00   1.00    8.00    --  -90.00  45.00-150.00   53
 42  \w   -105.00 -74.00   1.00    8.00    --  -90.00  30.00  60.00   31
 43  \w   -113.00 -25.00   1.00    8.00    --  -90.00  45.00  90.00   88
 44  \w    -92.00 -64.00   1.00    8.00    --  -90.00 113.00   4.30   28
 45  \w   -107.00 -67.00   1.00    8.00    --  -90.00  45.00 -30.00   40
 46  \w   -158.00-133.00   1.00    8.00    --  -90.00-125.00 -30.00   25
 47  \w   -121.00 -93.00   1.00    8.00    --  -90.00 -61.00 -30.00   28
 48  \w   -157.00-115.00   1.00    8.00    --  -90.00 -61.00 120.00   42
 49  \w    -98.00 -71.00   1.00    8.00    --  -90.00 -61.00 120.00   27
 50  \w   -128.00 -66.00   1.00    8.00    --  -90.00  15.00-180.00   62
 51  \w    -49.00 -22.00   1.00    8.00    --  -90.00  30.00  60.00   27
 52  \w   -163.00-138.00   1.00    8.00    --  -90.00 -77.00 -30.00   25
 53  \w   -134.00-109.00   1.00    8.00    --  -90.00-125.00-180.00   25
 54  \w   -133.00-108.00   1.00    8.00    --  -90.00-125.00-150.00   25
 55  \w   -127.00 -54.00   1.00    8.00    --  -90.00 145.00-129.06   73
 56  \w    -99.00 -64.00   1.00    8.00    --  -90.00 -61.00-180.00   35
 57  \w    -94.00 -46.00   1.00    8.00    --  -90.00 125.00  90.00   48
 58  \w    -84.00 -59.00   1.00    8.00    --  -90.00 125.00-180.00   25
 59  \w    -54.00 -27.00   1.00    8.00    --  -90.00  61.00-150.00   27
 60  \w    -94.00 -66.00   1.00    8.00    --  -90.00 125.00 -60.00   28
 61  \w    -53.00 -28.00   1.00    8.00    --  -90.00 125.00 -60.00   25
 62  \w   -110.00 -83.00   1.00    8.00    --  -90.00 116.00  65.02   27
 63  \w   -106.00 -81.00   1.00    8.00    --  -90.00  50.00 115.08   25
 64  \w    -94.00 -69.00   1.00    8.00    --  -90.00  39.00-118.09   25
 65  \w    -75.00 -48.00   1.00    8.00    --  -90.00  39.00  18.24   27
 66  \w    -87.00 -60.00   1.00    8.00    --  -90.00  61.00-120.00   27
 67  \w    -63.00 -28.00   1.00    8.00    --  -90.00  30.00 150.00   35
 68  \w    -81.00 -56.00   1.00    8.00    --  -90.00  77.00 -90.00   25
 69  \w   -106.00 -81.00   1.00    8.00    --  -90.00  82.00 149.49   25
 70  \w   -162.00-126.00   1.00    8.00    --  -90.00 -15.00 -30.00   36
 71  \w    -67.00 -22.00   1.00    8.00    --  -90.00   0.00 -30.00   45
 72  \w   -145.00-104.00   1.00    8.00    --  -90.00 -77.00-150.00   41
;
_diffrn_measurement_device 'four-circle diffractometer'
_diffrn_measurement_device_type 'SuperNova, Dualflex, TitanS2'
_diffrn_measurement_method '\w scans'
_diffrn_orient_matrix_type 'CrysAlisPro convention (1999,Acta A55,543-557)'
_diffrn_orient_matrix_UB_11 0.0821941000
_diffrn_orient_matrix_UB_12 0.0768822000
_diffrn_orient_matrix_UB_13 0.0065037000
_diffrn_orient_matrix_UB_21 0.1330327000
_diffrn_orient_matrix_UB_22 -0.0461002000
_diffrn_orient_matrix_UB_23 0.0200830000
_diffrn_orient_matrix_UB_31 0.0369319000
_diffrn_orient_matrix_UB_32 -0.0050215000
_diffrn_orient_matrix_UB_33 -0.0867146000
_diffrn_radiation_monochromator mirror
_diffrn_radiation_probe x-ray
_diffrn_radiation_type 'Cu K\a'
_diffrn_radiation_wavelength 1.54184
_diffrn_reflns_av_R_equivalents 0.0493
_diffrn_reflns_av_unetI/netI 0.0178
_diffrn_reflns_Laue_measured_fraction_full 0.999
_diffrn_reflns_Laue_measured_fraction_max 0.999
_diffrn_reflns_limit_h_max 11
_diffrn_reflns_limit_h_min -11
_diffrn_reflns_limit_k_max 20
_diffrn_reflns_limit_k_min -20
_diffrn_reflns_limit_l_max 18
_diffrn_reflns_limit_l_min -20
_diffrn_reflns_number 53964
_diffrn_reflns_point_group_measured_fraction_full 0.998
_diffrn_reflns_point_group_measured_fraction_max 0.998
_diffrn_reflns_theta_full 66.826
_diffrn_reflns_theta_max 66.826
_diffrn_reflns_theta_min 3.632
_diffrn_source 'micro-focus sealed X-ray tube'
_diffrn_source_type 'SuperNova (Cu) X-ray Source'
_exptl_absorpt_coefficient_mu 3.503
_exptl_absorpt_correction_T_max 0.835
_exptl_absorpt_correction_T_min 0.275
_exptl_absorpt_correction_type gaussian
_exptl_absorpt_process_details
;
CrysAlisPro 1.171.41.91a (Rigaku Oxford Diffraction, 2020)
Numerical absorption correction based on gaussian integration over
a multifaceted crystal model
Empirical absorption correction using spherical harmonics,
implemented in SCALE3 ABSPACK scaling algorithm.
;
_exptl_crystal_colour 'clear light yellow'
_exptl_crystal_colour_lustre clear
_exptl_crystal_colour_modifier light
_exptl_crystal_colour_primary yellow
_exptl_crystal_density_diffrn 1.250
_exptl_crystal_description block
_exptl_crystal_F_000 1144
_exptl_crystal_recrystallization_method 'Re-crystallisation from solvent: n-hexane/toluene'
_exptl_crystal_size_max 0.419
_exptl_crystal_size_mid 0.287
_exptl_crystal_size_min 0.253
_refine_diff_density_max 0.315
_refine_diff_density_min -0.130
_refine_diff_density_rms 0.037
_refine_ls_abs_structure_details
;
 Flack x determined using 2132 quotients [(I+)-(I-)]/[(I+)+(I-)]
 (Parsons, Flack and Wagner, Acta Cryst. B69 (2013) 249-259).
;
_refine_ls_abs_structure_Flack -0.001(3)
_refine_ls_extinction_method none
_refine_ls_goodness_of_fit_ref 1.069
_refine_ls_hydrogen_treatment constr
_refine_ls_matrix_type full
_refine_ls_number_parameters 295
_refine_ls_number_reflns 5040
_refine_ls_number_restraints 0
_refine_ls_restrained_S_all 1.069
_refine_ls_R_factor_all 0.0238
_refine_ls_R_factor_gt 0.0236
_refine_ls_shift/su_max 0.001
_refine_ls_shift/su_mean 0.000
_refine_ls_structure_factor_coef Fsqd
_refine_ls_weighting_details 'w=1/[\s^2^(Fo^2^)+(0.0409P)^2^+0.4491P] where P=(Fo^2^+2Fc^2^)/3'
_refine_ls_weighting_scheme calc
_refine_ls_wR_factor_gt 0.0632
_refine_ls_wR_factor_ref 0.0634
_reflns_Friedel_coverage 0.763
_reflns_Friedel_fraction_full 0.996
_reflns_Friedel_fraction_max 0.996
_reflns_number_gt 4990
_reflns_number_total 5040
_reflns_threshold_expression 'I > 2\s(I)'
_cod_data_source_file d4dt01067a2.cif
_cod_data_source_block mu025_tp
_cod_depositor_comments 'Adding full bibliography for 7715982--7715988.cif.'
_cod_database_code 7715988
_shelx_shelxl_version_number 2016/6
_chemical_oxdiff_formula C22H42KO6P3
_chemical_oxdiff_usercomment 'crystals from toluene nhex'
_shelx_space_group_comment
;
The symmetry employed for this shelxl refinement is uniquely defined
by the following loop, which should always be used as a source of
symmetry information in preference to the above space-group names.
They are only intended as comments.
;
_reflns_odcompleteness_completeness 98.33
_reflns_odcompleteness_iscentric 1
_reflns_odcompleteness_theta 67.46
_olex2_refinement_description
;
1. Fixed Uiso
 At 1.2 times of:
  All C(H,H) groups
 At 1.5 times of:
  All C(H,H,H) groups
2.a Secondary CH2 refined with riding coordinates:
 C14(H14A,H14B), C18(H18A,H18B), C17(H17A,H17B), C15(H15A,H15B), C22(H22A,
 H22B), C11(H11A,H11B), C19(H19A,H19B), C16(H16A,H16B), C12(H12A,H12B),
 C20(H20A,H20B), C21(H21A,H21B), C13(H13A,H13B)
2.b Idealised Me refined as rotating group:
 C8(H8A,H8B,H8C), C6(H6A,H6B,H6C), C9(H9A,H9B,H9C), C4(H4A,H4B,H4C), C10(H10A,
 H10B,H10C), C5(H5A,H5B,H5C)
;
_olex2_submission_special_instructions 'No special instructions were received'
_oxdiff_exptl_absorpt_empirical_details
;
Empirical correction (ABSPACK) includes:
- Absorption correction using spherical harmonics
- Frame scaling
;
_oxdiff_exptl_absorpt_empirical_full_max 2.372
_oxdiff_exptl_absorpt_empirical_full_min 0.548

loop_
_space_group_symop_operation_xyz
'x, y, z'
'-x+1/2, -y, z+1/2'
'-x, y+1/2, -z+1/2'
'x+1/2, -y+1/2, -z'

loop_
_atom_site_label
_atom_site_type_symbol
_atom_site_fract_x
_atom_site_fract_y
_atom_site_fract_z
_atom_site_U_iso_or_equiv
_atom_site_adp_type
_atom_site_occupancy
_atom_site_site_symmetry_order
_atom_site_calc_flag
_atom_site_refinement_flags_posn
_atom_site_refinement_flags_adp
_atom_site_refinement_flags_occupancy
_atom_site_disorder_assembly
_atom_site_disorder_group
K1 K 0.42055(5) 0.65134(3) 0.70757(2) 0.02695(12) Uani 1 1 d . . . . .
P1 P 0.25467(6) 0.55694(3) 0.55532(3) 0.02467(13) Uani 1 1 d . . . . .
P2 P 0.42532(6) 0.59944(3) 0.49434(3) 0.02801(13) Uani 1 1 d . . . . .
P3 P 0.55522(6) 0.50427(3) 0.51109(3) 0.02910(14) Uani 1 1 d . . . . .
O6 O 0.50924(17) 0.76871(10) 0.61220(9) 0.0318(4) Uani 1 1 d . . . . .
O1 O 0.24017(17) 0.78102(9) 0.67117(8) 0.0302(3) Uani 1 1 d . . . . .
O2 O 0.14666(17) 0.66743(9) 0.77652(9) 0.0300(3) Uani 1 1 d . . . . .
O3 O 0.36016(16) 0.59184(9) 0.85755(9) 0.0280(3) Uani 1 1 d . . . . .
O5 O 0.71801(17) 0.68052(10) 0.68550(9) 0.0326(4) Uani 1 1 d . . . . .
O4 O 0.62380(16) 0.56687(10) 0.78983(9) 0.0317(3) Uani 1 1 d . . . . .
C2 C 0.4507(2) 0.44012(12) 0.56768(11) 0.0240(4) Uani 1 1 d . . . . .
C14 C 0.0700(3) 0.73572(13) 0.75894(13) 0.0320(5) Uani 1 1 d . . . . .
H14A H 0.098382 0.778542 0.794006 0.038 Uiso 1 1 calc R U . . .
H14B H -0.030882 0.726040 0.766291 0.038 Uiso 1 1 calc R U . . .
C18 C 0.5964(2) 0.55143(14) 0.86932(13) 0.0315(5) Uani 1 1 d . . . . .
H18A H 0.615082 0.598574 0.900704 0.038 Uiso 1 1 calc R U . . .
H18B H 0.657697 0.508980 0.888034 0.038 Uiso 1 1 calc R U . . .
C17 C 0.4466(2) 0.52804(13) 0.87723(13) 0.0309(5) Uani 1 1 d . . . . .
H17A H 0.426468 0.483479 0.842560 0.037 Uiso 1 1 calc R U . . .
H17B H 0.427582 0.511616 0.931195 0.037 Uiso 1 1 calc R U . . .
C15 C 0.1332(2) 0.64630(14) 0.85544(12) 0.0282(5) Uani 1 1 d . . . . .
H15A H 0.033967 0.636484 0.867811 0.034 Uiso 1 1 calc R U . . .
H15B H 0.166685 0.689374 0.888771 0.034 Uiso 1 1 calc R U . . .
C7 C 0.5357(3) 0.36597(13) 0.59323(14) 0.0329(5) Uani 1 1 d . . . . .
C22 C 0.6526(3) 0.78569(15) 0.60309(13) 0.0341(5) Uani 1 1 d . . . . .
H22A H 0.683297 0.822517 0.643816 0.041 Uiso 1 1 calc R U . . .
H22B H 0.669055 0.810179 0.551961 0.041 Uiso 1 1 calc R U . . .
C11 C 0.4231(3) 0.83395(13) 0.59648(14) 0.0352(5) Uani 1 1 d . . . . .
H11A H 0.447964 0.856704 0.545615 0.042 Uiso 1 1 calc R U . . .
H11B H 0.436837 0.874329 0.636731 0.042 Uiso 1 1 calc R U . . .
C3 C 0.1935(3) 0.41675(13) 0.62774(13) 0.0297(5) Uani 1 1 d . . . . .
C19 C 0.7674(2) 0.58115(16) 0.77625(15) 0.0373(5) Uani 1 1 d . . . . .
H19A H 0.821912 0.533029 0.785498 0.045 Uiso 1 1 calc R U . . .
H19B H 0.801704 0.621986 0.812018 0.045 Uiso 1 1 calc R U . . .
C1 C 0.3131(2) 0.46376(12) 0.58695(11) 0.0234(4) Uani 1 1 d . . . . .
C16 C 0.2171(2) 0.57448(13) 0.87074(13) 0.0283(5) Uani 1 1 d . . . . .
H16A H 0.203385 0.557253 0.924945 0.034 Uiso 1 1 calc R U . . .
H16B H 0.186621 0.531944 0.835882 0.034 Uiso 1 1 calc R U . . .
C12 C 0.2740(3) 0.80802(14) 0.59582(13) 0.0338(5) Uani 1 1 d . . . . .
H12A H 0.212516 0.852035 0.581382 0.041 Uiso 1 1 calc R U . . .
H12B H 0.260961 0.765703 0.557518 0.041 Uiso 1 1 calc R U . . .
C20 C 0.7854(3) 0.60723(15) 0.69401(16) 0.0382(5) Uani 1 1 d . . . . .
H20A H 0.885762 0.612173 0.681519 0.046 Uiso 1 1 calc R U . . .
H20B H 0.743503 0.568620 0.658297 0.046 Uiso 1 1 calc R U . . .
C21 C 0.7338(3) 0.71092(14) 0.60913(12) 0.0321(5) Uani 1 1 d . . . . .
H21A H 0.698691 0.672804 0.570739 0.038 Uiso 1 1 calc R U . . .
H21B H 0.833619 0.720791 0.598224 0.038 Uiso 1 1 calc R U . . .
C8 C 0.4605(3) 0.28721(14) 0.58355(16) 0.0408(6) Uani 1 1 d . . . . .
H8A H 0.378185 0.285869 0.617210 0.061 Uiso 1 1 calc R U . . .
H8B H 0.523910 0.244793 0.597820 0.061 Uiso 1 1 calc R U . . .
H8C H 0.431437 0.280881 0.529479 0.061 Uiso 1 1 calc R U . . .
C6 C 0.2364(3) 0.38076(15) 0.70606(13) 0.0378(6) Uani 1 1 d . . . . .
H6A H 0.305541 0.339638 0.697291 0.057 Uiso 1 1 calc R U . . .
H6B H 0.154099 0.358516 0.731453 0.057 Uiso 1 1 calc R U . . .
H6C H 0.276800 0.421256 0.739215 0.057 Uiso 1 1 calc R U . . .
C9 C 0.6708(3) 0.35583(17) 0.54547(18) 0.0472(7) Uani 1 1 d . . . . .
H9A H 0.647172 0.350842 0.490452 0.071 Uiso 1 1 calc R U . . .
H9B H 0.719889 0.308843 0.562712 0.071 Uiso 1 1 calc R U . . .
H9C H 0.730952 0.401381 0.552951 0.071 Uiso 1 1 calc R U . . .
C4 C 0.0672(3) 0.46832(16) 0.64869(15) 0.0416(6) Uani 1 1 d . . . . .
H4A H 0.097557 0.510587 0.682958 0.062 Uiso 1 1 calc R U . . .
H4B H -0.003309 0.436700 0.675135 0.062 Uiso 1 1 calc R U . . .
H4C H 0.027278 0.490433 0.601283 0.062 Uiso 1 1 calc R U . . .
C10 C 0.5849(3) 0.37798(16) 0.67761(15) 0.0445(6) Uani 1 1 d . . . . .
H10A H 0.646771 0.423359 0.680183 0.067 Uiso 1 1 calc R U . . .
H10B H 0.635336 0.331542 0.695150 0.067 Uiso 1 1 calc R U . . .
H10C H 0.503753 0.386645 0.711048 0.067 Uiso 1 1 calc R U . . .
C13 C 0.0983(2) 0.75814(14) 0.67628(14) 0.0329(5) Uani 1 1 d . . . . .
H13A H 0.080219 0.713372 0.641530 0.039 Uiso 1 1 calc R U . . .
H13B H 0.036811 0.801741 0.660648 0.039 Uiso 1 1 calc R U . . .
C5 C 0.1359(3) 0.35485(15) 0.57128(14) 0.0370(5) Uani 1 1 d . . . . .
H5A H 0.094437 0.380784 0.526250 0.055 Uiso 1 1 calc R U . . .
H5B H 0.064663 0.323597 0.597599 0.055 Uiso 1 1 calc R U . . .
H5C H 0.212042 0.320857 0.554164 0.055 Uiso 1 1 calc R U . . .

loop_
_atom_site_aniso_label
_atom_site_aniso_U_11
_atom_site_aniso_U_22
_atom_site_aniso_U_33
_atom_site_aniso_U_23
_atom_site_aniso_U_13
_atom_site_aniso_U_12
K1 0.0254(2) 0.0311(2) 0.0243(2) 0.00643(17) -0.00086(17) -0.00205(19)
P1 0.0292(3) 0.0206(2) 0.0242(2) -0.00120(19) -0.0018(2) 0.0026(2)
P2 0.0318(3) 0.0222(2) 0.0301(3) 0.0043(2) -0.0038(2) -0.0040(2)
P3 0.0238(3) 0.0308(3) 0.0328(3) 0.0046(2) -0.0028(2) -0.0010(2)
O6 0.0322(9) 0.0299(8) 0.0332(8) 0.0053(7) 0.0018(6) -0.0055(7)
O1 0.0316(8) 0.0350(8) 0.0238(7) 0.0039(6) -0.0033(6) -0.0033(7)
O2 0.0336(8) 0.0320(8) 0.0244(7) 0.0023(6) 0.0014(6) 0.0054(7)
O3 0.0273(8) 0.0268(8) 0.0298(8) 0.0049(6) 0.0006(6) -0.0007(6)
O5 0.0339(9) 0.0367(8) 0.0272(8) 0.0021(7) 0.0030(7) -0.0007(7)
O4 0.0261(7) 0.0392(9) 0.0297(8) 0.0041(7) -0.0011(6) -0.0020(7)
C2 0.0302(11) 0.0223(10) 0.0196(9) 0.0009(8) -0.0053(8) 0.0010(8)
C14 0.0277(12) 0.0303(11) 0.0381(12) -0.0010(9) 0.0023(10) 0.0027(10)
C18 0.0341(12) 0.0318(11) 0.0286(10) 0.0064(9) -0.0050(9) 0.0006(10)
C17 0.0339(12) 0.0298(11) 0.0291(11) 0.0077(9) 0.0007(9) 0.0012(9)
C15 0.0264(11) 0.0337(12) 0.0245(10) 0.0001(9) 0.0032(9) -0.0025(9)
C7 0.0400(13) 0.0275(11) 0.0313(11) 0.0030(9) -0.0056(10) 0.0082(10)
C22 0.0399(13) 0.0377(13) 0.0248(11) 0.0002(9) 0.0050(9) -0.0157(11)
C11 0.0448(14) 0.0287(11) 0.0323(11) 0.0083(9) -0.0021(11) -0.0031(11)
C3 0.0357(12) 0.0302(11) 0.0234(10) 0.0019(9) 0.0021(9) -0.0055(10)
C19 0.0225(11) 0.0451(13) 0.0443(13) 0.0110(11) -0.0021(10) 0.0008(10)
C1 0.0310(11) 0.0216(9) 0.0176(9) -0.0015(8) -0.0038(8) -0.0011(9)
C16 0.0318(12) 0.0302(11) 0.0230(10) 0.0033(9) 0.0027(9) -0.0063(9)
C12 0.0431(14) 0.0332(11) 0.0252(11) 0.0071(9) -0.0062(10) -0.0013(10)
C20 0.0293(12) 0.0408(13) 0.0446(14) 0.0015(11) 0.0039(11) 0.0008(10)
C21 0.0317(12) 0.0400(12) 0.0245(11) 0.0001(9) 0.0060(9) -0.0081(10)
C8 0.0551(16) 0.0249(11) 0.0423(13) 0.0003(10) -0.0044(12) 0.0073(11)
C6 0.0511(15) 0.0390(13) 0.0231(11) 0.0041(9) 0.0023(11) -0.0082(12)
C9 0.0423(15) 0.0444(15) 0.0549(16) 0.0095(13) 0.0009(12) 0.0209(12)
C4 0.0374(13) 0.0477(14) 0.0396(13) 0.0028(11) 0.0121(11) -0.0027(12)
C10 0.0501(16) 0.0451(14) 0.0384(13) 0.0078(11) -0.0172(12) 0.0114(13)
C13 0.0270(12) 0.0360(12) 0.0356(12) 0.0035(10) -0.0035(9) 0.0034(10)
C5 0.0434(14) 0.0373(12) 0.0303(12) 0.0017(10) -0.0005(10) -0.0128(11)

loop_
_atom_type_symbol
_atom_type_description
_atom_type_scat_dispersion_real
_atom_type_scat_dispersion_imag
_atom_type_scat_source
C C 0.0181 0.0091 'International Tables Vol C Tables 4.2.6.8 and 6.1.1.4'
H H 0.0000 0.0000 'International Tables Vol C Tables 4.2.6.8 and 6.1.1.4'
K K 0.3868 1.0657 'International Tables Vol C Tables 4.2.6.8 and 6.1.1.4'
O O 0.0492 0.0322 'International Tables Vol C Tables 4.2.6.8 and 6.1.1.4'
P P 0.2955 0.4335 'International Tables Vol C Tables 4.2.6.8 and 6.1.1.4'

loop_
_exptl_crystal_face_index_h
_exptl_crystal_face_index_k
_exptl_crystal_face_index_l
_exptl_crystal_face_perp_dist
-1 2 2 0.1412
-4 9 -2 0.1273
-2 7 -8 0.1281
3 -8 5 0.1418
4 -8 -4 0.1323
5 6 3 0.1352
-4 -2 9 0.1794
2 4 9 0.2370
-5 -5 3 0.1634
-1 -3 -10 0.1650
5 3 -7 0.1239
5 5 0 0.1159
6 2 1 0.1239
5 1 -6 0.1209
6 2 -3 0.1122
-6 -2 1 0.1749
6 -3 0 0.1286
-6 3 0 0.1599
-5 3 -5 0.1571
-3 2 -10 0.1599
5 -5 3 0.1368
5 -5 0 0.1267
-5 5 5 0.1567
0 -2 11 0.2344
4 -9 2 0.1255
2 -10 -2 0.1400
2 -10 2 0.1469
-2 10 1 0.1406
-2 10 -4 0.1281
0 11 -1 0.1277
0 -11 0 0.1524
-1 -8 8 0.1711
0 -10 5 0.1627
1 -8 -8 0.1575
1 9 -7 0.1180
1 4 -10 0.1428
0 11 1 0.1360
0 11 -3 0.1278
2 11 0 0.1292
2 9 -5 0.1148
2 7 -8 0.1196
-1 -9 -6 0.1744
-2 -10 3 0.1595
-2 -8 6 0.1725
4 9 0 0.1188
4 8 -4 0.1130

loop_
_geom_angle_atom_site_label_1
_geom_angle_atom_site_label_2
_geom_angle_atom_site_label_3
_geom_angle
_geom_angle_site_symmetry_1
_geom_angle_site_symmetry_3
_geom_angle_publ_flag
P1 K1 P2 32.898(13) . . ?
O6 K1 P1 91.74(4) . . ?
O6 K1 P2 65.46(4) . . ?
O6 K1 O1 59.21(5) . . ?
O6 K1 O2 117.30(5) . . ?
O6 K1 O3 151.10(5) . . ?
O6 K1 O5 59.46(5) . . ?
O6 K1 O4 117.87(5) . . ?
O1 K1 P1 85.44(3) . . ?
O1 K1 P2 88.68(3) . . ?
O1 K1 O2 58.19(4) . . ?
O1 K1 O5 115.11(5) . . ?
O2 K1 P1 86.57(3) . . ?
O2 K1 P2 115.64(3) . . ?
O2 K1 O5 157.32(5) . . ?
O3 K1 P1 115.36(4) . . ?
O3 K1 P2 143.43(4) . . ?
O3 K1 O1 110.67(5) . . ?
O3 K1 O2 58.35(4) . . ?
O3 K1 O5 112.29(5) . . ?
O5 K1 P1 115.37(4) . . ?
O5 K1 P2 84.36(3) . . ?
O4 K1 P1 117.31(4) . . ?
O4 K1 P2 111.16(4) . . ?
O4 K1 O1 157.19(5) . . ?
O4 K1 O2 118.02(5) . . ?
O4 K1 O3 59.76(5) . . ?
O4 K1 O5 58.52(5) . . ?
P2 P1 K1 81.89(2) . . ?
C1 P1 K1 92.44(7) . . ?
C1 P1 P2 102.86(8) . . ?
P1 P2 K1 65.21(2) . . ?
P3 P2 K1 93.27(2) . . ?
P3 P2 P1 97.24(3) . . ?
C2 P3 P2 103.02(7) . . ?
C22 O6 K1 121.37(14) . . ?
C22 O6 C11 112.50(18) . . ?
C11 O6 K1 121.01(13) . . ?
C12 O1 K1 108.32(13) . . ?
C12 O1 C13 111.52(18) . . ?
C13 O1 K1 110.34(12) . . ?
C14 O2 K1 117.47(13) . . ?
C15 O2 K1 116.96(13) . . ?
C15 O2 C14 111.78(17) . . ?
C17 O3 K1 112.17(12) . . ?
C17 O3 C16 111.38(16) . . ?
C16 O3 K1 114.68(12) . . ?
C20 O5 K1 106.17(13) . . ?
C20 O5 C21 111.77(18) . . ?
C21 O5 K1 106.68(13) . . ?
C18 O4 K1 117.07(13) . . ?
C19 O4 K1 120.01(13) . . ?
C19 O4 C18 111.78(18) . . ?
C7 C2 P3 111.23(16) . . ?
C1 C2 P3 118.35(15) . . ?
C1 C2 C7 130.28(19) . . ?
O2 C14 H14A 109.9 . . ?
O2 C14 H14B 109.9 . . ?
O2 C14 C13 108.78(18) . . ?
H14A C14 H14B 108.3 . . ?
C13 C14 H14A 109.9 . . ?
C13 C14 H14B 109.9 . . ?
O4 C18 H18A 110.0 . . ?
O4 C18 H18B 110.0 . . ?
O4 C18 C17 108.37(18) . . ?
H18A C18 H18B 108.4 . . ?
C17 C18 H18A 110.0 . . ?
C17 C18 H18B 110.0 . . ?
O3 C17 C18 109.43(18) . . ?
O3 C17 H17A 109.8 . . ?
O3 C17 H17B 109.8 . . ?
C18 C17 H17A 109.8 . . ?
C18 C17 H17B 109.8 . . ?
H17A C17 H17B 108.2 . . ?
O2 C15 H15A 109.8 . . ?
O2 C15 H15B 109.8 . . ?
O2 C15 C16 109.41(18) . . ?
H15A C15 H15B 108.2 . . ?
C16 C15 H15A 109.8 . . ?
C16 C15 H15B 109.8 . . ?
C8 C7 C2 115.8(2) . . ?
C8 C7 C9 103.6(2) . . ?
C8 C7 C10 111.2(2) . . ?
C9 C7 C2 112.06(19) . . ?
C10 C7 C2 108.32(18) . . ?
C10 C7 C9 105.2(2) . . ?
O6 C22 H22A 110.0 . . ?
O6 C22 H22B 110.0 . . ?
O6 C22 C21 108.64(19) . . ?
H22A C22 H22B 108.3 . . ?
C21 C22 H22A 110.0 . . ?
C21 C22 H22B 110.0 . . ?
O6 C11 H11A 109.9 . . ?
O6 C11 H11B 109.9 . . ?
O6 C11 C12 108.85(18) . . ?
H11A C11 H11B 108.3 . . ?
C12 C11 H11A 109.9 . . ?
C12 C11 H11B 109.9 . . ?
C6 C3 C1 113.8(2) . . ?
C6 C3 C4 103.5(2) . . ?
C6 C3 C5 111.91(19) . . ?
C4 C3 C1 112.58(19) . . ?
C4 C3 C5 105.2(2) . . ?
C5 C3 C1 109.40(18) . . ?
O4 C19 H19A 110.0 . . ?
O4 C19 H19B 110.0 . . ?
O4 C19 C20 108.6(2) . . ?
H19A C19 H19B 108.3 . . ?
C20 C19 H19A 110.0 . . ?
C20 C19 H19B 110.0 . . ?
C2 C1 P1 118.52(16) . . ?
C2 C1 C3 129.61(19) . . ?
C3 C1 P1 111.66(15) . . ?
O3 C16 C15 108.53(17) . . ?
O3 C16 H16A 110.0 . . ?
O3 C16 H16B 110.0 . . ?
C15 C16 H16A 110.0 . . ?
C15 C16 H16B 110.0 . . ?
H16A C16 H16B 108.4 . . ?
O1 C12 C11 107.98(19) . . ?
O1 C12 H12A 110.1 . . ?
O1 C12 H12B 110.1 . . ?
C11 C12 H12A 110.1 . . ?
C11 C12 H12B 110.1 . . ?
H12A C12 H12B 108.4 . . ?
O5 C20 C19 108.1(2) . . ?
O5 C20 H20A 110.1 . . ?
O5 C20 H20B 110.1 . . ?
C19 C20 H20A 110.1 . . ?
C19 C20 H20B 110.1 . . ?
H20A C20 H20B 108.4 . . ?
O5 C21 C22 108.73(18) . . ?
O5 C21 H21A 109.9 . . ?
O5 C21 H21B 109.9 . . ?
C22 C21 H21A 109.9 . . ?
C22 C21 H21B 109.9 . . ?
H21A C21 H21B 108.3 . . ?
C7 C8 H8A 109.5 . . ?
C7 C8 H8B 109.5 . . ?
C7 C8 H8C 109.5 . . ?
H8A C8 H8B 109.5 . . ?
H8A C8 H8C 109.5 . . ?
H8B C8 H8C 109.5 . . ?
C3 C6 H6A 109.5 . . ?
C3 C6 H6B 109.5 . . ?
C3 C6 H6C 109.5 . . ?
H6A C6 H6B 109.5 . . ?
H6A C6 H6C 109.5 . . ?
H6B C6 H6C 109.5 . . ?
C7 C9 H9A 109.5 . . ?
C7 C9 H9B 109.5 . . ?
C7 C9 H9C 109.5 . . ?
H9A C9 H9B 109.5 . . ?
H9A C9 H9C 109.5 . . ?
H9B C9 H9C 109.5 . . ?
C3 C4 H4A 109.5 . . ?
C3 C4 H4B 109.5 . . ?
C3 C4 H4C 109.5 . . ?
H4A C4 H4B 109.5 . . ?
H4A C4 H4C 109.5 . . ?
H4B C4 H4C 109.5 . . ?
C7 C10 H10A 109.5 . . ?
C7 C10 H10B 109.5 . . ?
C7 C10 H10C 109.5 . . ?
H10A C10 H10B 109.5 . . ?
H10A C10 H10C 109.5 . . ?
H10B C10 H10C 109.5 . . ?
O1 C13 C14 107.63(18) . . ?
O1 C13 H13A 110.2 . . ?
O1 C13 H13B 110.2 . . ?
C14 C13 H13A 110.2 . . ?
C14 C13 H13B 110.2 . . ?
H13A C13 H13B 108.5 . . ?
C3 C5 H5A 109.5 . . ?
C3 C5 H5B 109.5 . . ?
C3 C5 H5C 109.5 . . ?
H5A C5 H5B 109.5 . . ?
H5A C5 H5C 109.5 . . ?
H5B C5 H5C 109.5 . . ?

loop_
_geom_bond_atom_site_label_1
_geom_bond_atom_site_label_2
_geom_bond_distance
_geom_bond_site_symmetry_2
_geom_bond_publ_flag
K1 P1 3.4727(7) . ?
K1 P2 3.7869(7) . ?
K1 O6 2.7367(16) . ?
K1 O1 2.8876(17) . ?
K1 O2 2.8964(17) . ?
K1 O3 2.8424(16) . ?
K1 O5 2.9206(17) . ?
K1 O4 2.8133(16) . ?
P1 P2 2.0777(8) . ?
P1 C1 1.780(2) . ?
P2 P3 2.0740(8) . ?
P3 C2 1.780(2) . ?
O6 C22 1.414(3) . ?
O6 C11 1.418(3) . ?
O1 C12 1.418(3) . ?
O1 C13 1.418(3) . ?
O2 C14 1.416(3) . ?
O2 C15 1.415(3) . ?
O3 C17 1.414(3) . ?
O3 C16 1.422(3) . ?
O5 C20 1.422(3) . ?
O5 C21 1.426(3) . ?
O4 C18 1.422(3) . ?
O4 C19 1.418(3) . ?
C2 C7 1.574(3) . ?
C2 C1 1.420(3) . ?
C14 H14A 0.9900 . ?
C14 H14B 0.9900 . ?
C14 C13 1.502(3) . ?
C18 H18A 0.9900 . ?
C18 H18B 0.9900 . ?
C18 C17 1.498(3) . ?
C17 H17A 0.9900 . ?
C17 H17B 0.9900 . ?
C15 H15A 0.9900 . ?
C15 H15B 0.9900 . ?
C15 C16 1.495(3) . ?
C7 C8 1.541(4) . ?
C7 C9 1.545(4) . ?
C7 C10 1.545(3) . ?
C22 H22A 0.9900 . ?
C22 H22B 0.9900 . ?
C22 C21 1.504(4) . ?
C11 H11A 0.9900 . ?
C11 H11B 0.9900 . ?
C11 C12 1.497(4) . ?
C3 C1 1.569(3) . ?
C3 C6 1.542(3) . ?
C3 C4 1.543(4) . ?
C3 C5 1.544(3) . ?
C19 H19A 0.9900 . ?
C19 H19B 0.9900 . ?
C19 C20 1.498(4) . ?
C16 H16A 0.9900 . ?
C16 H16B 0.9900 . ?
C12 H12A 0.9900 . ?
C12 H12B 0.9900 . ?
C20 H20A 0.9900 . ?
C20 H20B 0.9900 . ?
C21 H21A 0.9900 . ?
C21 H21B 0.9900 . ?
C8 H8A 0.9800 . ?
C8 H8B 0.9800 . ?
C8 H8C 0.9800 . ?
C6 H6A 0.9800 . ?
C6 H6B 0.9800 . ?
C6 H6C 0.9800 . ?
C9 H9A 0.9800 . ?
C9 H9B 0.9800 . ?
C9 H9C 0.9800 . ?
C4 H4A 0.9800 . ?
C4 H4B 0.9800 . ?
C4 H4C 0.9800 . ?
C10 H10A 0.9800 . ?
C10 H10B 0.9800 . ?
C10 H10C 0.9800 . ?
C13 H13A 0.9900 . ?
C13 H13B 0.9900 . ?
C5 H5A 0.9800 . ?
C5 H5B 0.9800 . ?
C5 H5C 0.9800 . ?

loop_
_geom_torsion_atom_site_label_1
_geom_torsion_atom_site_label_2
_geom_torsion_atom_site_label_3
_geom_torsion_atom_site_label_4
_geom_torsion
_geom_torsion_site_symmetry_1
_geom_torsion_site_symmetry_2
_geom_torsion_site_symmetry_3
_geom_torsion_site_symmetry_4
_geom_torsion_publ_flag
K1 P1 C1 C2 -81.14(15) . . . . ?
K1 P1 C1 C3 103.67(14) . . . . ?
K1 O6 C22 C21 33.4(2) . . . . ?
K1 O6 C11 C12 -33.4(2) . . . . ?
K1 O1 C12 C11 -60.73(19) . . . . ?
K1 O1 C13 C14 63.31(19) . . . . ?
K1 O2 C14 C13 36.2(2) . . . . ?
K1 O2 C15 C16 -40.0(2) . . . . ?
K1 O3 C17 C18 55.1(2) . . . . ?
K1 O3 C16 C15 -56.13(19) . . . . ?
K1 O5 C20 C19 -65.9(2) . . . . ?
K1 O5 C21 C22 60.83(19) . . . . ?
K1 O4 C18 C17 42.4(2) . . . . ?
K1 O4 C19 C20 -29.7(3) . . . . ?
P2 P1 C1 C2 1.10(16) . . . . ?
P2 P1 C1 C3 -174.10(13) . . . . ?
P2 P3 C2 C7 -175.10(13) . . . . ?
P2 P3 C2 C1 0.93(16) . . . . ?
P3 C2 C7 C8 -134.54(19) . . . . ?
P3 C2 C7 C9 -15.9(2) . . . . ?
P3 C2 C7 C10 99.7(2) . . . . ?
P3 C2 C1 P1 -1.4(2) . . . . ?
P3 C2 C1 C3 172.80(17) . . . . ?
O6 C22 C21 O5 -64.7(2) . . . . ?
O6 C11 C12 O1 63.6(2) . . . . ?
O2 C14 C13 O1 -67.0(2) . . . . ?
O2 C15 C16 O3 63.4(2) . . . . ?
O4 C18 C17 O3 -65.4(2) . . . . ?
O4 C19 C20 O5 65.7(3) . . . . ?
C14 O2 C15 C16 -179.49(18) . . . . ?
C18 O4 C19 C20 -172.6(2) . . . . ?
C17 O3 C16 C15 175.12(17) . . . . ?
C15 O2 C14 C13 175.50(18) . . . . ?
C7 C2 C1 P1 173.75(17) . . . . ?
C7 C2 C1 C3 -12.0(4) . . . . ?
C22 O6 C11 C12 171.61(19) . . . . ?
C11 O6 C22 C21 -171.63(18) . . . . ?
C19 O4 C18 C17 -173.56(19) . . . . ?
C1 C2 C7 C8 50.0(3) . . . . ?
C1 C2 C7 C9 168.7(2) . . . . ?
C1 C2 C7 C10 -75.7(3) . . . . ?
C16 O3 C17 C18 -174.88(17) . . . . ?
C12 O1 C13 C14 -176.26(18) . . . . ?
C20 O5 C21 C22 176.47(19) . . . . ?
C21 O5 C20 C19 178.17(19) . . . . ?
C6 C3 C1 P1 -131.51(18) . . . . ?
C6 C3 C1 C2 54.0(3) . . . . ?
C4 C3 C1 P1 -14.1(2) . . . . ?
C4 C3 C1 C2 171.4(2) . . . . ?
C13 O1 C12 C11 177.66(19) . . . . ?
C5 C3 C1 P1 102.46(19) . . . . ?
C5 C3 C1 C2 -72.1(3) . . . . ?

loop_
_exptl_oxdiff_crystal_face_indexfrac_h
_exptl_oxdiff_crystal_face_indexfrac_k
_exptl_oxdiff_crystal_face_indexfrac_l
_exptl_oxdiff_crystal_face_x
_exptl_oxdiff_crystal_face_y
_exptl_oxdiff_crystal_face_z
-0.9975 1.9948 2.0043 0.0844 -0.1844 -0.2207
-3.7801 8.5735 -2.2105 0.3341 -0.9425 0.0090
-2.4134 6.8811 -7.6721 0.2808 -0.7924 0.5416
3.1444 -7.9440 5.4520 -0.3168 0.8940 -0.3167
3.9811 -7.6291 -3.9011 -0.2847 0.8030 0.5236
5.1594 5.6736 2.5753 0.8770 0.4765 -0.0613
-3.7285 -2.1092 8.7212 -0.4119 -0.2236 -0.8834
2.4210 4.2052 9.4092 0.5835 0.3172 -0.7476
-5.3876 -4.9211 2.6445 -0.8040 -0.4368 -0.4036
-1.3374 -3.3056 -10.4209 -0.4318 -0.2348 0.8708
4.5162 3.2254 -6.9993 0.5737 0.3115 0.7575
5.4329 5.4299 -0.1822 0.8628 0.4688 0.1892
6.0300 2.3490 1.4441 0.6856 0.7229 0.0857
5.1761 1.2548 -6.0957 0.4823 0.5083 0.7135
5.8851 1.8184 -3.1575 0.6030 0.6357 0.4820
-6.0847 -2.1139 1.0128 -0.6561 -0.6917 -0.3019
6.0169 -2.8468 0.0703 0.2761 0.9331 0.2304
-6.0170 2.8466 -0.0231 -0.2759 -0.9322 -0.2345
-5.3146 2.5476 -5.2382 -0.2750 -0.9297 0.2452
-3.1227 1.5384 -9.5684 -0.2006 -0.6785 0.7067
5.2263 -5.4706 2.5987 0.0259 0.9997 -0.0049
5.4232 -5.4643 -0.0683 0.0252 0.9720 0.2336
-4.9451 4.6046 4.9798 -0.0201 -0.7701 -0.6376
-0.0192 -1.6328 11.0857 -0.0550 0.2954 -0.9538
3.7618 -8.5645 2.3432 -0.3340 0.9423 -0.0213
2.4945 -9.9949 -2.0575 -0.5768 0.7513 0.3207
2.0244 -10.2620 2.3966 -0.6070 0.7905 -0.0815
-2.4283 10.1927 1.1269 0.5914 -0.7703 -0.2386
-1.7056 9.8381 -4.2732 0.5884 -0.7663 0.2582
-0.1990 11.0365 -1.4780 0.8225 -0.5649 0.0654
0.4124 -11.1122 -0.1474 -0.8214 0.5642 0.0838
-0.7061 -8.0541 7.6441 -0.6275 0.4309 -0.6485
-0.2687 -10.0507 4.8161 -0.7635 0.5243 -0.3771
1.2734 -7.7507 -7.7046 -0.5413 0.3720 0.7540
0.5264 9.0159 -6.5212 0.6940 -0.4766 0.5397
1.1639 4.2676 -10.1410 0.3578 -0.2456 0.9009
-0.4838 11.0811 0.7060 0.8168 -0.5610 -0.1347
-0.0241 10.7974 -2.7617 0.8102 -0.5564 0.1844
1.8810 10.6123 0.2910 0.9724 -0.2331 -0.0091
2.3462 9.0628 -4.9693 0.8573 -0.2055 0.4720
2.3439 6.8710 -7.7525 0.6705 -0.1606 0.7243
-0.7878 -9.1807 -6.1716 -0.8107 0.1945 0.5522
-2.1954 -10.1064 2.5720 -0.9407 0.2255 -0.2534
-2.3747 -8.2257 6.2389 -0.7870 0.1886 -0.5874
3.9732 8.5707 -0.1763 0.9844 0.1299 0.1190
4.0670 7.5197 -3.8448 0.8874 0.1172 0.4458
